data_2209184
loop_
_publ_author_name
'Maeda, Daisuke'
'Aritome, Isao'
'Shimakoshi, Hisashi'
'Hisaeda, Yoshio'

_publ_section_title
;
 Bis[(2,3,6,7,12,13,16,17-octaethylporphycenato)oxomolybdenum(V)]
 hexamolybdate(VI)
;
_journal_coeditor_code HB2046
_journal_issue 6
_journal_name_full 'Acta Crystallographica Section E'
_journal_page_first m1272
_journal_page_last m1274
_journal_paper_doi 10.1107/S1600536806016461
_journal_volume 62
_journal_year 2006
_chemical_formula_iupac '[Mo (C36 H44 N4) O]2 [Mo6 O19]'
_chemical_formula_moiety '2C36 H44 Mo N4 O +, Mo6 O19 2-'
_chemical_formula_sum 'C72 H88 Mo8 N8 O21'
_chemical_formula_weight 2169.02
_chemical_name_common 'Mo(V)(O)(OEPc) 0.5(Mo6O19)'
_chemical_name_systematic
;
Bis[(2,3,6,7,12,13,16,17-octaethylporphycenato)oxomolybdenum(V)]
hexamolybdate
;
_space_group_IT_number 2
_symmetry_cell_setting triclinic
_symmetry_space_group_name_Hall '-P 1'
_symmetry_space_group_name_H-M 'P -1'
_atom_sites_solution_hydrogens geom
_atom_sites_solution_primary direct
_atom_sites_solution_secondary difmap
_audit_creation_method SHELXL-97
_cell_angle_alpha 62.426(2)
_cell_angle_beta 77.652(2)
_cell_angle_gamma 79.594(2)
_cell_formula_units_Z 1
_cell_length_a 11.5979(11)
_cell_length_b 13.4762(13)
_cell_length_c 14.5563(15)
_cell_measurement_reflns_used 2294
_cell_measurement_temperature 223(2)
_cell_measurement_theta_max 24.77
_cell_measurement_theta_min 2.58
_cell_volume 1961.2(3)
_computing_cell_refinement 'SAINT (Bruker, 2001)'
_computing_data_collection 'SMART (Bruker, 2001)'
_computing_data_reduction SAINT
_computing_molecular_graphics 'SHELXTL (Bruker, 2001)'
_computing_publication_material SHELXTL
_computing_structure_refinement 'SHELXL97 (Sheldrick, 1997)'
_computing_structure_solution 'SHELXS97 (Sheldrick, 1997)'
_diffrn_ambient_temperature 223(2)
_diffrn_detector_area_resol_mean 8.366
_diffrn_measured_fraction_theta_full 0.997
_diffrn_measured_fraction_theta_max 0.997
_diffrn_measurement_device_type 'Bruker SMART CCD'
_diffrn_measurement_method '\p and \w'
_diffrn_radiation_monochromator graphite
_diffrn_radiation_source 'fine-focus sealed tube'
_diffrn_radiation_type MoK\a
_diffrn_radiation_wavelength 0.71073
_diffrn_reflns_av_R_equivalents 0.0475
_diffrn_reflns_av_sigmaI/netI 0.0937
_diffrn_reflns_limit_h_max 10
_diffrn_reflns_limit_h_min -13
_diffrn_reflns_limit_k_max 16
_diffrn_reflns_limit_k_min -16
_diffrn_reflns_limit_l_max 16
_diffrn_reflns_limit_l_min -17
_diffrn_reflns_number 11847
_diffrn_reflns_theta_full 25.35
_diffrn_reflns_theta_max 25.35
_diffrn_reflns_theta_min 1.60
_diffrn_standards_decay_% 0
_diffrn_standards_interval_time 418
_diffrn_standards_number 88
_exptl_absorpt_coefficient_mu 1.312
_exptl_absorpt_correction_T_max 0.902
_exptl_absorpt_correction_T_min 0.798
_exptl_absorpt_correction_type multi-scan
_exptl_absorpt_process_details '(SADABS; Sheldrick, 1996)'
_exptl_crystal_colour purple
_exptl_crystal_density_diffrn 1.836
_exptl_crystal_density_method 'not measured'
_exptl_crystal_description plate
_exptl_crystal_F_000 1080
_exptl_crystal_size_max 0.18
_exptl_crystal_size_mid 0.14
_exptl_crystal_size_min 0.08
_refine_diff_density_max 2.928
_refine_diff_density_min -0.738
_refine_ls_extinction_method none
_refine_ls_goodness_of_fit_ref 0.981
_refine_ls_hydrogen_treatment constr
_refine_ls_matrix_type full
_refine_ls_number_parameters 501
_refine_ls_number_reflns 7157
_refine_ls_number_restraints 0
_refine_ls_restrained_S_all 0.981
_refine_ls_R_factor_all 0.0993
_refine_ls_R_factor_gt 0.0636
_refine_ls_shift/su_max 0.001
_refine_ls_shift/su_mean 0.000
_refine_ls_structure_factor_coef Fsqd
_refine_ls_weighting_details 'calc w=1/[\s^2^(Fo^2^)+(0.0945P)^2^] where P=(Fo^2^+2Fc^2^)/3'
_refine_ls_weighting_scheme calc
_refine_ls_wR_factor_gt 0.1478
_refine_ls_wR_factor_ref 0.1679
_reflns_number_gt 4809
_reflns_number_total 7157
_reflns_threshold_expression I>2\s(I)
_cod_data_source_file hb2046.cif
_cod_data_source_block I
_cod_depositor_comments
;
The following automatic conversions were performed:
'_symmetry_cell_setting' value 'Triclinic' changed to 'triclinic'
according to '/home/saulius/struct/CIF-dictionaries/cif_core.dic'
dictionary named 'cif_core.dic' version 2.4.1 from 2010-06-29.

Automatic conversion script
Id: cif_fix_enum 1527 2010-12-29 10:47:43Z saulius 

The following automatic conversions were performed:

'_chemical_melting_point' value 'not measured' was changed to '?' -
the value is undefined or not given.

Automatic conversion script
Id: cif_fix_values 1646 2011-03-28 12:23:43Z adriana 

The following automatic conversions were performed:

'_chemical_melting_point' value 'not measured' was changed to '?' -
the value is undefined or not given.

'_symmetry_cell_setting' value
'Triclinic' changed to 'triclinic' according to
/home/saulius/struct/CIF-dictionaries/cif_core.dic dictionary named
'cif_core.dic' version 2.4.1 from 2010-06-29.

Automatic conversion script
Id: cif_fix_values 1715 2011-07-08 13:25:40Z adriana 
;
_cod_database_code 2209184
_cod_database_fobs_code 2209184

loop_
_symmetry_equiv_pos_as_xyz
'x, y, z'
'-x, -y, -z'

loop_
_atom_site_type_symbol
_atom_site_label
_atom_site_fract_x
_atom_site_fract_y
_atom_site_fract_z
_atom_site_U_iso_or_equiv
_atom_site_adp_type
_atom_site_calc_flag
_atom_site_refinement_flags
_atom_site_occupancy
C C1 0.4050(7) 0.3595(7) 0.2723(6) 0.0245(19) Uani d . 1
C C2 0.3906(8) 0.4451(7) 0.1692(6) 0.028(2) Uani d . 1
C C3 0.3147(8) 0.4109(7) 0.1303(6) 0.029(2) Uani d . 1
C C4 0.2871(7) 0.2995(7) 0.2079(6) 0.0254(19) Uani d . 1
C C5 0.2244(8) 0.2143(7) 0.2157(6) 0.0237(18) Uani d . 1
C C6 0.1747(8) 0.1917(7) 0.1468(6) 0.028(2) Uani d . 1
C C7 0.1330(8) 0.0874(7) 0.2058(7) 0.0259(19) Uani d . 1
C C8 0.1562(8) 0.0451(7) 0.3102(7) 0.0267(19) Uani d . 1
C C9 0.1230(8) -0.0572(7) 0.3940(7) 0.031(2) Uani d . 1
H H9 0.0876 -0.0987 0.3723 0.037 Uiso calc R 1
C C10 0.1287(8) -0.1115(7) 0.4979(7) 0.029(2) Uani d . 1
H H10 0.0968 -0.1812 0.5306 0.035 Uiso calc R 1
C C11 0.1715(7) -0.0877(7) 0.5687(6) 0.0253(19) Uani d . 1
C C12 0.1597(8) -0.1589(7) 0.6814(7) 0.0266(19) Uani d . 1
C C13 0.2097(8) -0.1092(7) 0.7255(7) 0.033(2) Uani d . 1
C C14 0.2501(8) -0.0053(7) 0.6400(6) 0.0250(19) Uani d . 1
C C15 0.3122(8) 0.0812(7) 0.6302(6) 0.0261(19) Uani d . 1
C C16 0.3506(8) 0.1116(7) 0.6989(7) 0.028(2) Uani d . 1
C C17 0.4217(8) 0.2014(7) 0.6352(7) 0.028(2) Uani d . 1
C C18 0.4214(7) 0.2244(7) 0.5283(6) 0.0263(19) Uani d . 1
C C19 0.4779(8) 0.3137(7) 0.4433(7) 0.0276(19) Uani d . 1
H H19 0.5326 0.3417 0.4625 0.033 Uiso calc R 1
C C20 0.4706(8) 0.3697(7) 0.3367(7) 0.031(2) Uani d . 1
H H20 0.5214 0.4273 0.2998 0.037 Uiso calc R 1
C C21 0.4440(8) 0.5554(7) 0.1158(6) 0.032(2) Uani d . 1
H H21A 0.5226 0.5437 0.1357 0.038 Uiso calc R 1
H H21B 0.4544 0.5815 0.0397 0.038 Uiso calc R 1
C C22 0.3710(10) 0.6447(8) 0.1419(8) 0.052(3) Uani d . 1
H H22A 0.2966 0.6635 0.1148 0.079 Uiso calc R 1
H H22B 0.4138 0.7111 0.1107 0.079 Uiso calc R 1
H H22C 0.3553 0.6176 0.2174 0.079 Uiso calc R 1
C C23 0.2581(9) 0.4849(7) 0.0331(6) 0.033(2) Uani d . 1
H H23A 0.2647 0.4440 -0.0089 0.040 Uiso calc R 1
H H23B 0.3013 0.5519 -0.0092 0.040 Uiso calc R 1
C C24 0.1289(9) 0.5211(9) 0.0587(8) 0.048(3) Uani d . 1
H H24A 0.0869 0.4552 0.1048 0.071 Uiso calc R 1
H H24B 0.0944 0.5623 -0.0055 0.071 Uiso calc R 1
H H24C 0.1226 0.5690 0.0932 0.071 Uiso calc R 1
C C25 0.1746(9) 0.2603(9) 0.0308(7) 0.043(3) Uani d . 1
H H25A 0.1488 0.3390 0.0155 0.052 Uiso calc R 1
H H25B 0.1183 0.2330 0.0082 0.052 Uiso calc R 1
C C26 0.2981(11) 0.2521(10) -0.0295(8) 0.058(3) Uani d . 1
H H26A 0.3544 0.2760 -0.0049 0.087 Uiso calc R 1
H H26B 0.2972 0.3003 -0.1037 0.087 Uiso calc R 1
H H26C 0.3211 0.1750 -0.0184 0.087 Uiso calc R 1
C C27 0.0759(9) 0.0245(8) 0.1668(8) 0.040(2) Uani d . 1
H H27A 0.0115 -0.0147 0.2208 0.049 Uiso calc R 1
H H27B 0.0410 0.0787 0.1043 0.049 Uiso calc R 1
C C28 0.1617(11) -0.0597(9) 0.1404(9) 0.054(3) Uani d . 1
H H28A 0.2300 -0.0231 0.0928 0.080 Uiso calc R 1
H H28B 0.1233 -0.0902 0.1073 0.080 Uiso calc R 1
H H28C 0.1872 -0.1201 0.2041 0.080 Uiso calc R 1
C C29 0.1053(9) -0.2697(7) 0.7357(7) 0.036(2) Uani d . 1
H H29A 0.0432 -0.2661 0.6977 0.043 Uiso calc R 1
H H29B 0.0682 -0.2822 0.8068 0.043 Uiso calc R 1
C C30 0.1967(10) -0.3681(8) 0.7415(8) 0.047(3) Uani d . 1
H H30A 0.2358 -0.3548 0.6714 0.071 Uiso calc R 1
H H30B 0.1575 -0.4367 0.7731 0.071 Uiso calc R 1
H H30C 0.2550 -0.3756 0.7837 0.071 Uiso calc R 1
C C31 0.2300(9) -0.1600(8) 0.8364(7) 0.035(2) Uani d . 1
H H31A 0.1803 -0.2222 0.8791 0.042 Uiso calc R 1
H H31B 0.2070 -0.1035 0.8633 0.042 Uiso calc R 1
C C32 0.3606(10) -0.2036(8) 0.8457(8) 0.049(3) Uani d . 1
H H32A 0.3817 -0.2635 0.8241 0.073 Uiso calc R 1
H H32B 0.3727 -0.2322 0.9179 0.073 Uiso calc R 1
H H32C 0.4100 -0.1427 0.8011 0.073 Uiso calc R 1
C C33 0.3146(9) 0.0755(8) 0.8142(7) 0.035(2) Uani d . 1
H H33A 0.3676 0.1036 0.8392 0.042 Uiso calc R 1
H H33B 0.3224 -0.0068 0.8514 0.042 Uiso calc R 1
C C34 0.1877(10) 0.1196(10) 0.8382(8) 0.050(3) Uani d . 1
H H34A 0.1825 0.2008 0.8106 0.076 Uiso calc R 1
H H34B 0.1630 0.0866 0.9135 0.076 Uiso calc R 1
H H34C 0.1364 0.0998 0.8059 0.076 Uiso calc R 1
C C35 0.4866(9) 0.2611(9) 0.6709(7) 0.040(2) Uani d . 1
H H35A 0.4905 0.3397 0.6186 0.049 Uiso calc R 1
H H35B 0.4438 0.2600 0.7371 0.049 Uiso calc R 1
C C36 0.6053(12) 0.2070(12) 0.6852(11) 0.078(4) Uani d . 1
H H36A 0.6015 0.1278 0.7325 0.118 Uiso calc R 1
H H36B 0.6437 0.2416 0.7146 0.118 Uiso calc R 1
H H36C 0.6503 0.2155 0.6181 0.118 Uiso calc R 1
Mo Mo1 0.32309(6) 0.11342(6) 0.41409(5) 0.0216(2) Uani d . 1
Mo Mo2 0.07639(7) 0.34445(6) 0.47186(6) 0.0254(2) Uani d . 1
Mo Mo3 -0.18862(7) 0.47653(6) 0.48692(6) 0.0287(2) Uani d . 1
Mo Mo4 -0.03248(7) 0.38596(6) 0.67966(6) 0.0298(2) Uani d . 1
N N1 0.3404(6) 0.2729(5) 0.2940(5) 0.0260(16) Uani d . 1
N N2 0.2144(6) 0.1219(5) 0.3148(5) 0.0214(15) Uani d . 1
N N3 0.2283(6) 0.0028(5) 0.5479(5) 0.0244(16) Uani d . 1
N N4 0.3548(6) 0.1533(5) 0.5263(5) 0.0225(15) Uani d . 1
O O1 0.4427(6) 0.0366(5) 0.3927(5) 0.0404(16) Uani d . 1
O O2 0.1314(5) 0.2315(5) 0.4491(5) 0.0297(14) Uani d . 1
O O3 0.2125(5) 0.3930(5) 0.4871(5) 0.0307(14) Uani d . 1
O O4 0.0330(6) 0.2802(4) 0.6208(4) 0.0304(14) Uani d . 1
O O5 -0.0905(5) 0.3571(5) 0.4635(5) 0.0280(14) Uani d . 1
O O6 0.0882(5) 0.4679(5) 0.3308(4) 0.0298(14) Uani d . 1
O O7 -0.1265(5) 0.5771(5) 0.3437(4) 0.0302(14) Uani d . 1
O O8 -0.1783(6) 0.3891(5) 0.6325(5) 0.0364(16) Uani d . 1
O O9 -0.0557(6) 0.3021(5) 0.8094(5) 0.0428(17) Uani d . 1
O O10 -0.3252(6) 0.4622(6) 0.4757(6) 0.0451(17) Uani d . 1
O O11 0.0000 0.5000 0.5000 0.0208(17) Uani d S 1

loop_
_atom_site_aniso_label
_atom_site_aniso_U_11
_atom_site_aniso_U_22
_atom_site_aniso_U_33
_atom_site_aniso_U_12
_atom_site_aniso_U_13
_atom_site_aniso_U_23
C1 0.022(5) 0.026(4) 0.027(5) -0.014(4) 0.007(4) -0.013(4)
C2 0.031(5) 0.027(5) 0.026(5) -0.013(4) 0.008(4) -0.013(4)
C3 0.029(5) 0.030(5) 0.024(4) -0.004(4) 0.002(4) -0.010(4)
C4 0.025(5) 0.030(5) 0.025(4) -0.003(4) -0.005(4) -0.015(4)
C5 0.028(5) 0.023(4) 0.024(4) -0.013(4) 0.000(3) -0.012(4)
C6 0.029(5) 0.039(5) 0.020(4) -0.014(4) -0.001(4) -0.014(4)
C7 0.027(5) 0.026(4) 0.030(5) -0.010(4) -0.002(4) -0.015(4)
C8 0.023(5) 0.025(4) 0.033(5) -0.006(4) 0.000(4) -0.014(4)
C9 0.042(6) 0.030(5) 0.030(5) -0.016(4) -0.001(4) -0.017(4)
C10 0.037(6) 0.027(5) 0.031(5) -0.016(4) -0.005(4) -0.013(4)
C11 0.021(5) 0.027(4) 0.025(4) -0.011(4) 0.006(3) -0.009(4)
C12 0.024(5) 0.026(4) 0.032(5) -0.009(4) 0.001(4) -0.015(4)
C13 0.039(6) 0.033(5) 0.030(5) -0.011(4) 0.005(4) -0.018(4)
C14 0.025(5) 0.022(4) 0.029(5) -0.005(4) 0.002(4) -0.013(4)
C15 0.029(5) 0.028(5) 0.022(4) -0.010(4) -0.001(4) -0.010(4)
C16 0.027(5) 0.036(5) 0.027(5) -0.016(4) -0.007(4) -0.014(4)
C17 0.031(5) 0.033(5) 0.030(5) -0.012(4) -0.001(4) -0.020(4)
C18 0.023(5) 0.023(4) 0.030(5) -0.012(4) 0.001(4) -0.007(4)
C19 0.024(5) 0.038(5) 0.032(5) -0.014(4) -0.006(4) -0.020(4)
C20 0.027(5) 0.033(5) 0.033(5) -0.013(4) 0.002(4) -0.014(4)
C21 0.037(6) 0.034(5) 0.021(4) -0.025(4) 0.013(4) -0.009(4)
C22 0.063(8) 0.039(6) 0.047(6) -0.021(5) 0.019(5) -0.018(5)
C23 0.049(6) 0.029(5) 0.019(4) -0.023(4) 0.005(4) -0.005(4)
C24 0.052(7) 0.049(6) 0.038(6) -0.010(5) -0.012(5) -0.012(5)
C25 0.060(7) 0.049(6) 0.026(5) -0.025(5) -0.009(5) -0.013(5)
C26 0.082(9) 0.059(7) 0.033(6) -0.027(6) 0.018(6) -0.023(5)
C27 0.055(7) 0.042(6) 0.035(5) -0.026(5) -0.005(5) -0.019(5)
C28 0.077(9) 0.045(6) 0.055(7) -0.013(6) -0.018(6) -0.029(6)
C29 0.050(6) 0.026(5) 0.030(5) -0.023(4) -0.001(4) -0.007(4)
C30 0.065(8) 0.036(6) 0.043(6) -0.017(5) -0.003(5) -0.017(5)
C31 0.046(6) 0.033(5) 0.028(5) -0.022(4) 0.003(4) -0.011(4)
C32 0.076(9) 0.034(5) 0.037(6) -0.006(5) -0.025(5) -0.009(5)
C33 0.046(6) 0.037(5) 0.030(5) -0.016(4) -0.008(4) -0.014(4)
C34 0.049(7) 0.071(8) 0.038(6) -0.017(6) 0.010(5) -0.033(6)
C35 0.047(7) 0.054(6) 0.027(5) -0.021(5) -0.007(4) -0.017(5)
C36 0.078(10) 0.085(10) 0.100(11) -0.034(8) -0.028(8) -0.049(9)
Mo1 0.0234(4) 0.0215(4) 0.0213(4) -0.0085(3) -0.0008(3) -0.0095(3)
Mo2 0.0254(4) 0.0217(4) 0.0339(4) -0.0074(3) 0.0006(3) -0.0166(3)
Mo3 0.0211(4) 0.0312(4) 0.0414(5) -0.0109(3) -0.0003(3) -0.0214(4)
Mo4 0.0346(5) 0.0267(4) 0.0255(4) -0.0102(3) 0.0027(3) -0.0099(3)
N1 0.030(4) 0.022(4) 0.026(4) -0.011(3) 0.001(3) -0.009(3)
N2 0.026(4) 0.025(4) 0.019(3) -0.014(3) -0.003(3) -0.010(3)
N3 0.032(4) 0.020(4) 0.024(4) -0.014(3) -0.001(3) -0.009(3)
N4 0.031(4) 0.026(4) 0.014(3) -0.009(3) -0.002(3) -0.010(3)
O1 0.047(4) 0.036(4) 0.043(4) -0.007(3) -0.011(3) -0.018(3)
O2 0.027(4) 0.026(3) 0.034(3) -0.008(3) -0.003(3) -0.011(3)
O3 0.020(3) 0.028(3) 0.051(4) -0.004(3) -0.001(3) -0.025(3)
O4 0.043(4) 0.021(3) 0.028(3) -0.009(3) 0.003(3) -0.013(3)
O5 0.021(3) 0.025(3) 0.042(4) -0.012(2) 0.002(3) -0.017(3)
O6 0.038(4) 0.028(3) 0.021(3) -0.010(3) 0.004(3) -0.010(3)
O7 0.036(4) 0.033(3) 0.029(3) -0.010(3) -0.009(3) -0.017(3)
O8 0.037(4) 0.036(4) 0.034(4) -0.020(3) 0.008(3) -0.013(3)
O9 0.060(5) 0.030(3) 0.031(4) -0.010(3) -0.004(3) -0.006(3)
O10 0.028(4) 0.053(4) 0.063(5) -0.013(3) -0.001(3) -0.033(4)
O11 0.015(4) 0.023(4) 0.026(4) -0.008(3) -0.006(3) -0.009(3)

loop_
_atom_type_symbol
_atom_type_description
_atom_type_scat_dispersion_real
_atom_type_scat_dispersion_imag
_atom_type_scat_source
C C 0.0033 0.0016 'International Tables Vol C Tables 4.2.6.8 and 6.1.1.4'
H H 0.0000 0.0000 'International Tables Vol C Tables 4.2.6.8 and 6.1.1.4'
N N 0.0061 0.0033 'International Tables Vol C Tables 4.2.6.8 and 6.1.1.4'
O O 0.0106 0.0060 'International Tables Vol C Tables 4.2.6.8 and 6.1.1.4'
Mo Mo -1.6832 0.6857 'International Tables Vol C Tables 4.2.6.8 and 6.1.1.4'

loop_
_geom_angle_atom_site_label_1
_geom_angle_atom_site_label_2
_geom_angle_atom_site_label_3
_geom_angle_site_symmetry_1
_geom_angle_site_symmetry_3
_geom_angle
_geom_angle_publ_flag
N1 C1 C20 . . 128.7(8) n
N1 C1 C2 . . 107.9(8) no
C20 C1 C2 . . 123.4(7) no
C3 C2 C1 . . 108.2(7) no
C3 C2 C21 . . 126.4(8) no
C1 C2 C21 . . 125.4(8) no
C2 C3 C4 . . 106.8(8) no
C2 C3 C23 . . 125.1(8) no
C4 C3 C23 . . 127.4(8) no
N1 C4 C5 . . 115.4(7) no
N1 C4 C3 . . 108.0(7) no
C5 C4 C3 . . 136.6(8) no
N2 C5 C4 . . 114.0(7) no
N2 C5 C6 . . 108.9(7) no
C4 C5 C6 . . 137.0(8) no
C7 C6 C5 . . 106.2(7) no
C7 C6 C25 . . 125.0(8) no
C5 C6 C25 . . 128.6(8) no
C6 C7 C8 . . 108.9(7) no
C6 C7 C27 . . 126.4(8) no
C8 C7 C27 . . 124.7(7) no
N2 C8 C9 . . 126.2(8) yes
N2 C8 C7 . . 108.2(7) no
C9 C8 C7 . . 125.6(8) no
C10 C9 C8 . . 136.5(9) n
C10 C9 H9 . . 111.7 no
C8 C9 H9 . . 111.7 no
C9 C10 C11 . . 134.8(8) n
C9 C10 H10 . . 112.6 no
C11 C10 H10 . . 112.6 no
N3 C11 C10 . . 128.5(7) n
N3 C11 C12 . . 107.5(7) no
C10 C11 C12 . . 124.0(7) no
C13 C12 C11 . . 108.1(7) no
C13 C12 C29 . . 127.9(8) no
C11 C12 C29 . . 124.0(8) no
C12 C13 C14 . . 106.1(8) no
C12 C13 C31 . . 125.9(8) no
C14 C13 C31 . . 127.6(8) no
N3 C14 C15 . . 115.5(7) no
N3 C14 C13 . . 109.1(7) no
C15 C14 C13 . . 135.2(8) no
N4 C15 C16 . . 109.2(7) no
N4 C15 C14 . . 114.0(7) no
C16 C15 C14 . . 136.7(8) no
C17 C16 C15 . . 106.5(7) no
C17 C16 C33 . . 122.1(8) no
C15 C16 C33 . . 130.8(8) no
C16 C17 C18 . . 106.6(7) no
C16 C17 C35 . . 127.3(8) no
C18 C17 C35 . . 126.2(8) no
N4 C18 C19 . . 128.3(8) n
N4 C18 C17 . . 109.6(7) no
C19 C18 C17 . . 122.0(8) no
C20 C19 C18 . . 133.8(8) n
C20 C19 H19 . . 113.1 no
C18 C19 H19 . . 113.1 no
C19 C20 C1 . . 134.4(8) n
C19 C20 H20 . . 112.8 no
C1 C20 H20 . . 112.8 no
C22 C21 C2 . . 113.6(7) no
C22 C21 H21A . . 108.8 no
C2 C21 H21A . . 108.8 no
C22 C21 H21B . . 108.8 no
C2 C21 H21B . . 108.8 no
H21A C21 H21B . . 107.7 no
C21 C22 H22A . . 109.5 no
C21 C22 H22B . . 109.5 no
H22A C22 H22B . . 109.5 no
C21 C22 H22C . . 109.5 no
H22A C22 H22C . . 109.5 no
H22B C22 H22C . . 109.5 no
C3 C23 C24 . . 112.4(7) no
C3 C23 H23A . . 109.1 no
C24 C23 H23A . . 109.1 no
C3 C23 H23B . . 109.1 no
C24 C23 H23B . . 109.1 no
H23A C23 H23B . . 107.9 no
C23 C24 H24A . . 109.5 no
C23 C24 H24B . . 109.5 no
H24A C24 H24B . . 109.5 no
C23 C24 H24C . . 109.5 no
H24A C24 H24C . . 109.5 no
H24B C24 H24C . . 109.5 no
C6 C25 C26 . . 110.7(9) no
C6 C25 H25A . . 109.5 no
C26 C25 H25A . . 109.5 no
C6 C25 H25B . . 109.5 no
C26 C25 H25B . . 109.5 no
H25A C25 H25B . . 108.1 no
C25 C26 H26A . . 109.5 no
C25 C26 H26B . . 109.5 no
H26A C26 H26B . . 109.5 no
C25 C26 H26C . . 109.5 no
H26A C26 H26C . . 109.5 no
H26B C26 H26C . . 109.5 no
C28 C27 C7 . . 112.9(9) no
C28 C27 H27A . . 109.0 no
C7 C27 H27A . . 109.0 no
C28 C27 H27B . . 109.0 no
C7 C27 H27B . . 109.0 no
H27A C27 H27B . . 107.8 no
C27 C28 H28A . . 109.5 no
C27 C28 H28B . . 109.5 no
H28A C28 H28B . . 109.5 no
C27 C28 H28C . . 109.5 no
H28A C28 H28C . . 109.5 no
H28B C28 H28C . . 109.5 no
C12 C29 C30 . . 112.2(8) no
C12 C29 H29A . . 109.2 no
C30 C29 H29A . . 109.2 no
C12 C29 H29B . . 109.2 no
C30 C29 H29B . . 109.2 no
H29A C29 H29B . . 107.9 no
C29 C30 H30A . . 109.5 no
C29 C30 H30B . . 109.5 no
H30A C30 H30B . . 109.5 no
C29 C30 H30C . . 109.5 no
H30A C30 H30C . . 109.5 no
H30B C30 H30C . . 109.5 no
C13 C31 C32 . . 110.9(7) no
C13 C31 H31A . . 109.5 no
C32 C31 H31A . . 109.5 no
C13 C31 H31B . . 109.5 no
C32 C31 H31B . . 109.5 no
H31A C31 H31B . . 108.0 no
C31 C32 H32A . . 109.5 no
C31 C32 H32B . . 109.5 no
H32A C32 H32B . . 109.5 no
C31 C32 H32C . . 109.5 no
H32A C32 H32C . . 109.5 no
H32B C32 H32C . . 109.5 no
C16 C33 C34 . . 111.2(8) no
C16 C33 H33A . . 109.4 no
C34 C33 H33A . . 109.4 no
C16 C33 H33B . . 109.4 no
C34 C33 H33B . . 109.4 no
H33A C33 H33B . . 108.0 no
C33 C34 H34A . . 109.5 no
C33 C34 H34B . . 109.5 no
H34A C34 H34B . . 109.5 no
C33 C34 H34C . . 109.5 no
H34A C34 H34C . . 109.5 no
H34B C34 H34C . . 109.5 no
C36 C35 C17 . . 110.2(9) no
C36 C35 H35A . . 109.6 no
C17 C35 H35A . . 109.6 no
C36 C35 H35B . . 109.6 no
C17 C35 H35B . . 109.6 no
H35A C35 H35B . . 108.1 no
C35 C36 H36A . . 109.5 no
C35 C36 H36B . . 109.5 no
H36A C36 H36B . . 109.5 no
C35 C36 H36C . . 109.5 no
H36A C36 H36C . . 109.5 no
H36B C36 H36C . . 109.5 no
O1 Mo1 N3 . . 104.2(3) yes
O1 Mo1 N4 . . 105.3(3) yes
N3 Mo1 N4 . . 77.7(3) yes
O1 Mo1 N1 . . 105.6(3) yes
N3 Mo1 N1 . . 150.3(3) yes
N4 Mo1 N1 . . 94.6(3) yes
O1 Mo1 N2 . . 104.0(3) yes
N3 Mo1 N2 . . 95.0(3) yes
N4 Mo1 N2 . . 150.7(3) yes
N1 Mo1 N2 . . 77.6(3) yes
O2 Mo2 O3 . . 103.6(3) no
O2 Mo2 O4 . . 103.4(3) no
O3 Mo2 O4 . . 88.6(3) no
O2 Mo2 O5 . . 102.7(3) no
O3 Mo2 O5 . . 153.6(2) no
O4 Mo2 O5 . . 87.2(3) no
O2 Mo2 O6 . . 102.4(3) no
O3 Mo2 O6 . . 86.9(3) no
O4 Mo2 O6 . . 154.2(2) no
O5 Mo2 O6 . . 85.7(3) no
O2 Mo2 O11 . . 178.9(2) no
O3 Mo2 O11 . . 76.95(16) no
O4 Mo2 O11 . . 77.53(16) no
O5 Mo2 O11 . . 76.67(16) no
O6 Mo2 O11 . . 76.67(16) no
O10 Mo3 O8 . . 104.4(3) no
O10 Mo3 O5 . . 104.1(3) no
O8 Mo3 O5 . . 87.7(3) no
O10 Mo3 O3 . 2_566 103.3(3) no
O8 Mo3 O3 . 2_566 86.9(3) no
O5 Mo3 O3 . 2_566 152.6(3) no
O10 Mo3 O7 . . 102.5(3) no
O8 Mo3 O7 . . 153.1(3) no
O5 Mo3 O7 . . 86.9(2) no
O3 Mo3 O7 2_566 . 85.8(2) no
O10 Mo3 O11 . . 178.9(3) no
O8 Mo3 O11 . . 76.48(19) no
O5 Mo3 O11 . . 76.51(17) no
O3 Mo3 O11 2_566 . 76.08(18) no
O7 Mo3 O11 . . 76.59(18) no
O9 Mo4 O6 . 2_566 103.6(3) no
O9 Mo4 O7 . 2_566 103.0(3) no
O6 Mo4 O7 2_566 2_566 88.7(3) no
O9 Mo4 O8 . . 104.0(3) no
O6 Mo4 O8 2_566 . 87.0(3) no
O7 Mo4 O8 2_566 . 152.9(2) no
O9 Mo4 O4 . . 103.0(3) no
O6 Mo4 O4 2_566 . 153.3(2) no
O7 Mo4 O4 2_566 . 86.8(3) no
O8 Mo4 O4 . . 85.2(3) no
O9 Mo4 O11 . . 179.3(2) no
O6 Mo4 O11 2_566 . 77.03(16) no
O7 Mo4 O11 2_566 . 77.15(17) no
O8 Mo4 O11 . . 75.82(17) no
O4 Mo4 O11 . . 76.31(16) no
C1 N1 C4 . . 109.0(7) no
C1 N1 Mo1 . . 134.6(6) no
C4 N1 Mo1 . . 116.0(5) no
C8 N2 C5 . . 107.8(6) no
C8 N2 Mo1 . . 134.2(6) no
C5 N2 Mo1 . . 115.5(5) no
C14 N3 C11 . . 109.2(7) no
C14 N3 Mo1 . . 115.7(5) no
C11 N3 Mo1 . . 132.4(5) no
C18 N4 C15 . . 108.0(7) no
C18 N4 Mo1 . . 135.8(5) no
C15 N4 Mo1 . . 115.4(5) no
Mo2 O3 Mo3 . 2_566 117.2(3) no
Mo2 O4 Mo4 . . 116.1(3) no
Mo3 O5 Mo2 . . 116.6(3) no
Mo4 O6 Mo2 2_566 . 116.3(3) no
Mo4 O7 Mo3 2_566 . 116.4(3) no
Mo3 O8 Mo4 . . 117.5(3) no
Mo2 O11 Mo2 . 2_566 180.0000(10) no
Mo2 O11 Mo3 . . 90.21(3) no
Mo2 O11 Mo3 2_566 . 89.79(3) no
Mo2 O11 Mo3 . 2_566 89.79(3) no
Mo2 O11 Mo3 2_566 2_566 90.21(3) no
Mo3 O11 Mo3 . 2_566 180.0 no
Mo2 O11 Mo4 . . 90.05(3) no
Mo2 O11 Mo4 2_566 . 89.95(3) no
Mo3 O11 Mo4 . . 90.15(3) no
Mo3 O11 Mo4 2_566 . 89.85(3) no
Mo2 O11 Mo4 . 2_566 89.95(3) no
Mo2 O11 Mo4 2_566 2_566 90.05(3) no
Mo3 O11 Mo4 . 2_566 89.85(3) no
Mo3 O11 Mo4 2_566 2_566 90.16(3) no
Mo4 O11 Mo4 . 2_566 180.00(4) no

loop_
_geom_bond_atom_site_label_1
_geom_bond_atom_site_label_2
_geom_bond_site_symmetry_2
_geom_bond_distance
_geom_bond_publ_flag
C1 N1 . 1.377(10) no
C1 C20 . 1.391(12) n
C1 C2 . 1.431(12) no
C2 C3 . 1.381(13) no
C2 C21 . 1.501(11) no
C3 C4 . 1.442(11) no
C3 C23 . 1.511(12) no
C4 N1 . 1.384(11) no
C4 C5 . 1.418(11) n
C5 N2 . 1.400(10) no
C5 C6 . 1.423(12) no
C6 C7 . 1.378(11) no
C6 C25 . 1.503(12) no
C7 C8 . 1.423(12) no
C7 C27 . 1.513(12) no
C8 N2 . 1.367(10) no
C8 C9 . 1.404(11) n
C9 C10 . 1.351(12) n
C9 H9 . 0.9400 no
C10 C11 . 1.412(12) n
C10 H10 . 0.9400 no
C11 N3 . 1.371(10) no
C11 C12 . 1.458(11) no
C12 C13 . 1.377(12) no
C12 C29 . 1.512(11) no
C13 C14 . 1.451(11) no
C13 C31 . 1.486(12) no
C14 N3 . 1.368(11) no
C14 C15 . 1.415(11) n
C15 N4 . 1.404(10) no
C15 C16 . 1.415(12) no
C16 C17 . 1.414(11) no
C16 C33 . 1.498(12) no
C17 C18 . 1.441(12) no
C17 C35 . 1.502(12) no
C18 N4 . 1.347(10) no
C18 C19 . 1.403(11) n
C19 C20 . 1.391(12) n
C19 H19 . 0.9400 no
C20 H20 . 0.9400 no
C21 C22 . 1.493(13) no
C21 H21A . 0.9800 no
C21 H21B . 0.9800 no
C22 H22A . 0.9700 no
C22 H22B . 0.9700 no
C22 H22C . 0.9700 no
C23 C24 . 1.512(14) no
C23 H23A . 0.9800 no
C23 H23B . 0.9800 no
C24 H24A . 0.9700 no
C24 H24B . 0.9700 no
C24 H24C . 0.9700 no
C25 C26 . 1.526(14) no
C25 H25A . 0.9800 no
C25 H25B . 0.9800 no
C26 H26A . 0.9700 no
C26 H26B . 0.9700 no
C26 H26C . 0.9700 no
C27 C28 . 1.502(14) no
C27 H27A . 0.9800 no
C27 H27B . 0.9800 no
C28 H28A . 0.9700 no
C28 H28B . 0.9700 no
C28 H28C . 0.9700 no
C29 C30 . 1.522(13) no
C29 H29A . 0.9800 no
C29 H29B . 0.9800 no
C30 H30A . 0.9700 no
C30 H30B . 0.9700 no
C30 H30C . 0.9700 no
C31 C32 . 1.533(14) no
C31 H31A . 0.9800 no
C31 H31B . 0.9800 no
C32 H32A . 0.9700 no
C32 H32B . 0.9700 no
C32 H32C . 0.9700 no
C33 C34 . 1.516(14) no
C33 H33A . 0.9800 no
C33 H33B . 0.9800 no
C34 H34A . 0.9700 no
C34 H34B . 0.9700 no
C34 H34C . 0.9700 no
C35 C36 . 1.445(16) no
C35 H35A . 0.9800 no
C35 H35B . 0.9800 no
C36 H36A . 0.9700 no
C36 H36B . 0.9700 no
C36 H36C . 0.9700 no
Mo1 O1 . 1.640(7) yes
Mo1 N3 . 2.052(6) yes
Mo1 N4 . 2.058(6) yes
Mo1 N1 . 2.060(6) yes
Mo1 N2 . 2.065(7) yes
Mo2 O2 . 1.691(6) n
Mo2 O3 . 1.904(6) n
Mo2 O4 . 1.912(6) n
Mo2 O5 . 1.937(6) n
Mo2 O6 . 1.950(5) n
Mo2 O11 . 2.3055(7) n
Mo3 O10 . 1.680(7) no
Mo3 O8 . 1.908(6) no
Mo3 O5 . 1.919(6) no
Mo3 O3 2_566 1.925(6) no
Mo3 O7 . 1.949(6) no
Mo3 O11 . 2.3251(8) no
Mo4 O9 . 1.683(6) no
Mo4 O6 2_566 1.903(6) no
Mo4 O7 2_566 1.916(6) no
Mo4 O8 . 1.943(7) no
Mo4 O4 . 1.950(5) no
Mo4 O11 . 2.3260(8) no
O3 Mo3 2_566 1.925(6) no
O6 Mo4 2_566 1.903(6) no
O7 Mo4 2_566 1.916(6) no
O11 Mo2 2_566 2.3056(7) no
O11 Mo3 2_566 2.3251(8) no
O11 Mo4 2_566 2.3260(8) no
